data_9016728
loop_
_publ_author_name
'Sawada, H.'

_publ_section_title
;
 Residual electron density study of chromium sesquioxide
 by crystal structure and scattering factor refinement
 Note: atomic scattering factor refinement
;
_journal_name_full 'Materials Research Bulletin'
_journal_page_first 239
_journal_page_last 245
_journal_paper_doi 10.1016/0025-5408(94)90019-1
_journal_volume 29
_journal_issue 3
_journal_year 1994
_chemical_compound_source Synthetic
_chemical_formula_sum 'Cr2 O3'
_chemical_name_mineral Eskolaite
_space_group_IT_number 167
_symmetry_space_group_name_Hall '-R 3 2"c'
_symmetry_space_group_name_H-M 'R -3 c :H'
_cell_angle_alpha 90
_cell_angle_beta 90
_cell_angle_gamma 120
_cell_length_a 4.9570
_cell_length_b 4.9570
_cell_length_c 13.5923
_cell_formula_units_Z 6
_cell_volume 289.242
_database_code_amcsd 0017804
_exptl_crystal_density_diffrn 5.235
_cod_original_sg_symbol_H-M 'R -3 c'
_cod_database_code 9016728

loop_
_space_group_symop_operation_xyz
x,y,z
2/3+x,1/3+y,1/3+z
1/3+x,2/3+y,2/3+z
x,x-y,1/2+z
2/3+x,1/3+x-y,5/6+z
1/3+x,2/3+x-y,1/6+z
y,x,1/2-z
2/3+y,1/3+x,5/6-z
1/3+y,2/3+x,1/6-z
-x+y,y,1/2+z
2/3-x+y,1/3+y,5/6+z
1/3-x+y,2/3+y,1/6+z
-x,-x+y,1/2-z
2/3-x,1/3-x+y,5/6-z
1/3-x,2/3-x+y,1/6-z
-y,-x,1/2+z
2/3-y,1/3-x,5/6+z
1/3-y,2/3-x,1/6+z
x-y,-y,1/2-z
2/3+x-y,1/3-y,5/6-z
1/3+x-y,2/3-y,1/6-z
y,-x+y,-z
2/3+y,1/3-x+y,1/3-z
1/3+y,2/3-x+y,2/3-z
-x+y,-x,z
2/3-x+y,1/3-x,1/3+z
1/3-x+y,2/3-x,2/3+z
-x,-y,-z
2/3-x,1/3-y,1/3-z
1/3-x,2/3-y,2/3-z
-y,x-y,z
2/3-y,1/3+x-y,1/3+z
1/3-y,2/3+x-y,2/3+z
x-y,x,-z
2/3+x-y,1/3+x,1/3-z
1/3+x-y,2/3+x,2/3-z

loop_
_atom_site_label
_atom_site_fract_x
_atom_site_fract_y
_atom_site_fract_z
_atom_site_U_iso_or_equiv
Cr 0.00000 0.00000 0.34748 0.00270
O 0.30580 0.00000 0.25000 0.00418

loop_
_cod_related_entry_id
_cod_related_entry_database
_cod_related_entry_code
1 AMCSD 0017804
